data_1533536
loop_
_publ_author_name
'Tanaka, K.'
'Konishi, M.'
'Marumo, F.'

_publ_section_title
;
 Refinement of the Structure of K Cu F3 with Aspherical Scattering Factors
;
_journal_name_full
;
Research Laboratory on Engineering Materials, Tokyo Institute of Technology: 
Report
;
_journal_page_first 19
_journal_page_last 26
_journal_volume 3
_journal_year 1978
_chemical_formula_sum 'Cu F3 K'
_chemical_name_systematic 'K Cu F3'
_space_group_IT_number 140
_symmetry_space_group_name_Hall '-I 4 2c'
_symmetry_space_group_name_H-M 'I 4/m c m'
_cell_angle_alpha 90
_cell_angle_beta 90
_cell_angle_gamma 90
_cell_formula_units_Z 4
_cell_length_a 5.8633
_cell_length_b 5.8633
_cell_length_c 7.847
_cell_volume 269.766
_citation_journal_id_ASTM RRLTDF
_cod_data_source_file Tanaka_RRLTDF_1978_1007.cif
_cod_data_source_block Cu1F3K1
_cod_original_cell_volume 269.7664
_cod_original_formula_sum 'Cu1 F3 K1'
_cod_database_code 1533536

loop_
_symmetry_equiv_pos_as_xyz
x,y,z
-y,x,z
-x,-y,z
y,-x,z
x,-y,-z+1/2
y,x,-z+1/2
-x,y,-z+1/2
-y,-x,-z+1/2
-x,-y,-z
y,-x,-z
x,y,-z
-y,x,-z
-x,y,z-1/2
-y,-x,z-1/2
x,-y,z-1/2
y,x,z-1/2
x+1/2,y+1/2,z+1/2
-y+1/2,x+1/2,z+1/2
-x+1/2,-y+1/2,z+1/2
y+1/2,-x+1/2,z+1/2
x+1/2,-y+1/2,-z+1
y+1/2,x+1/2,-z+1
-x+1/2,y+1/2,-z+1
-y+1/2,-x+1/2,-z+1
-x+1/2,-y+1/2,-z+1/2
y+1/2,-x+1/2,-z+1/2
x+1/2,y+1/2,-z+1/2
-y+1/2,x+1/2,-z+1/2
-x+1/2,y+1/2,z
-y+1/2,-x+1/2,z
x+1/2,-y+1/2,z
y+1/2,x+1/2,z

loop_
_atom_site_label
_atom_site_type_symbol
_atom_site_fract_x
_atom_site_fract_y
_atom_site_fract_z
_atom_site_occupancy
_atom_site_U_iso_or_equiv
K1 K+1 0 0 0 1 0.0
F1 F-1 0.22768 0.72768 0 1 0.0
Cu1 Cu+2 0 0.5 0 1 0.0
F2 F-1 0 0.5 0.25 1 0.0
